data_4342641
loop_
_publ_author_name
'Werner, Julia'
'Rams, Micha\/l'
'Tomkowicz, Zbigniew'
'Run\<cevski, Tom\<ce'
'Dinnebier, Robert E.'
'Suckert, Stefan'
'N\"ather, Christian'

_publ_section_title
;
 Thermodynamically metastable thiocyanato coordination polymer that shows
 slow relaxations of the magnetization.
;
_journal_issue 6
_journal_name_full 'Inorganic chemistry'
_journal_page_first 2893
_journal_page_last 2901
_journal_paper_doi 10.1021/ic503029t
_journal_volume 54
_journal_year 2015
_chemical_formula_moiety 'C16 H14 Co N4 O2 S2'
_chemical_formula_sum 'C16 H14 Co N4 O2 S2'
_chemical_formula_weight 417.36
_chemical_name_systematic
; 
 ? 
;
_space_group_IT_number 61
_symmetry_cell_setting orthorhombic
_symmetry_space_group_name_Hall '-P 2ac 2ab'
_symmetry_space_group_name_H-M 'P b c a'
_atom_sites_solution_hydrogens geom
_atom_sites_solution_primary direct
_atom_sites_solution_secondary difmap
_audit_creation_method SHELXL-97
_cell_angle_alpha 90.00
_cell_angle_beta 90.00
_cell_angle_gamma 90.00
_cell_formula_units_Z 8
_cell_length_a 9.5315(3)
_cell_length_b 15.8242(4)
_cell_length_c 24.3712(6)
_cell_measurement_temperature 293(2)
_cell_volume 3675.87(17)
_computing_cell_refinement 'X-Area (STOE, 2008)'
_computing_data_collection 'X-Area (STOE, 2008)'
_computing_data_reduction 'X-Area (STOE, 2008)'
_computing_structure_refinement 'SHELXL-97 (Sheldrick, 2008)'
_computing_structure_solution 'SHELXS-97 (Sheldrick, 2008)'
_diffrn_ambient_temperature 293(2)
_diffrn_measured_fraction_theta_full 0.987
_diffrn_measured_fraction_theta_max 0.987
_diffrn_measurement_device_type 'STOE IPDS-2'
_diffrn_measurement_method 'omega scans'
_diffrn_radiation_monochromator graphite
_diffrn_radiation_source 'fine-focus sealed tube'
_diffrn_radiation_type MoK\a
_diffrn_radiation_wavelength 0.71073
_diffrn_reflns_av_R_equivalents 0.0462
_diffrn_reflns_av_sigmaI/netI 0.0249
_diffrn_reflns_limit_h_max 12
_diffrn_reflns_limit_h_min -12
_diffrn_reflns_limit_k_max 18
_diffrn_reflns_limit_k_min -20
_diffrn_reflns_limit_l_max 26
_diffrn_reflns_limit_l_min -32
_diffrn_reflns_number 32860
_diffrn_reflns_theta_full 28.07
_diffrn_reflns_theta_max 28.07
_diffrn_reflns_theta_min 2.57
_exptl_absorpt_coefficient_mu 1.177
_exptl_absorpt_correction_T_max 0.8194
_exptl_absorpt_correction_T_min 0.7238
_exptl_absorpt_correction_type numerical
_exptl_absorpt_process_details 'X-Shape and X-Red 32 (STOE, 2008)'
_exptl_crystal_colour violet
_exptl_crystal_density_diffrn 1.508
_exptl_crystal_density_method 'not measured'
_exptl_crystal_description block
_exptl_crystal_F_000 1704
_exptl_crystal_size_max 0.168
_exptl_crystal_size_mid 0.135
_exptl_crystal_size_min 0.102
_refine_diff_density_max 0.281
_refine_diff_density_min -0.302
_refine_diff_density_rms 0.051
_refine_ls_extinction_method none
_refine_ls_goodness_of_fit_ref 1.262
_refine_ls_hydrogen_treatment constr
_refine_ls_matrix_type full
_refine_ls_number_parameters 228
_refine_ls_number_reflns 4408
_refine_ls_number_restraints 0
_refine_ls_restrained_S_all 1.262
_refine_ls_R_factor_all 0.0677
_refine_ls_R_factor_gt 0.0539
_refine_ls_shift/su_max 0.001
_refine_ls_shift/su_mean 0.000
_refine_ls_structure_factor_coef Fsqd
_refine_ls_weighting_details 'calc w=1/[\s^2^(Fo^2^)+(0.0274P)^2^+2.1153P] where P=(Fo^2^+2Fc^2^)/3'
_refine_ls_weighting_scheme calc
_refine_ls_wR_factor_gt 0.0921
_refine_ls_wR_factor_ref 0.0962
_reflns_number_gt 3747
_reflns_number_total 4408
_reflns_threshold_expression >2sigma(I)
_cod_data_source_file ic503029t_si_003.cif
_cod_data_source_block jw361
_cod_depositor_comments 'Adding full bibliography for 4342640--4342641.cif.'
_cod_database_code 4342641

loop_
_symmetry_equiv_pos_as_xyz
'x, y, z'
'-x+1/2, -y, z+1/2'
'-x, y+1/2, -z+1/2'
'x+1/2, -y+1/2, -z'
'-x, -y, -z'
'x-1/2, y, -z-1/2'
'x, -y-1/2, z-1/2'
'-x-1/2, y-1/2, z'

loop_
_atom_site_label
_atom_site_type_symbol
_atom_site_fract_x
_atom_site_fract_y
_atom_site_fract_z
_atom_site_U_iso_or_equiv
_atom_site_adp_type
_atom_site_occupancy
_atom_site_symmetry_multiplicity
_atom_site_calc_flag
_atom_site_refinement_flags
Co1 Co 0.68668(3) 0.63951(2) 0.493970(15) 0.04041(11) Uani 1 1 d .
N1 N 0.5128(2) 0.40272(15) 0.52419(10) 0.0458(5) Uani 1 1 d .
C1 C 0.6092(3) 0.44287(17) 0.53539(11) 0.0387(5) Uani 1 1 d .
S1 S 0.74461(8) 0.50175(5) 0.55127(4) 0.05259(19) Uani 1 1 d .
N2 N 0.8894(2) 0.67246(16) 0.51474(11) 0.0494(6) Uani 1 1 d .
C2 C 0.9957(3) 0.69287(17) 0.53263(12) 0.0424(6) Uani 1 1 d .
S2 S 1.14921(8) 0.72054(5) 0.55763(4) 0.0543(2) Uani 1 1 d .
N11 N 0.7553(2) 0.57843(15) 0.41871(10) 0.0459(5) Uani 1 1 d .
O11 O 0.9638(4) 0.3961(3) 0.27354(14) 0.1152(13) Uani 1 1 d .
C11 C 0.6766(3) 0.5832(2) 0.37343(13) 0.0540(7) Uani 1 1 d .
H11 H 0.5958 0.6161 0.3745 0.065 Uiso 1 1 calc R
C12 C 0.7083(3) 0.5422(2) 0.32539(13) 0.0536(7) Uani 1 1 d .
H12 H 0.6506 0.5480 0.2948 0.064 Uiso 1 1 calc R
C13 C 0.8271(3) 0.4923(2) 0.32302(13) 0.0514(7) Uani 1 1 d .
C14 C 0.9086(3) 0.4863(2) 0.36965(14) 0.0568(8) Uani 1 1 d .
H14 H 0.9887 0.4528 0.3697 0.068 Uiso 1 1 calc R
C15 C 0.8704(3) 0.5302(2) 0.41600(13) 0.0527(7) Uani 1 1 d .
H15 H 0.9273 0.5262 0.4469 0.063 Uiso 1 1 calc R
C16 C 0.8712(4) 0.4476(3) 0.27107(16) 0.0677(9) Uani 1 1 d .
C17 C 0.8036(5) 0.4702(3) 0.21806(16) 0.0841(12) Uani 1 1 d .
H17A H 0.8377 0.4335 0.1897 0.126 Uiso 1 1 calc R
H17B H 0.8256 0.5277 0.2089 0.126 Uiso 1 1 calc R
H17C H 0.7037 0.4639 0.2213 0.126 Uiso 1 1 calc R
N21 N 0.6060(2) 0.69526(15) 0.56784(10) 0.0445(5) Uani 1 1 d .
O21 O 0.5106(3) 0.8686(2) 0.73389(11) 0.0830(8) Uani 1 1 d .
C21 C 0.5023(3) 0.6589(2) 0.59622(13) 0.0513(7) Uani 1 1 d .
H21 H 0.4651 0.6084 0.5832 0.062 Uiso 1 1 calc R
C22 C 0.4482(3) 0.6923(2) 0.64354(13) 0.0551(8) Uani 1 1 d .
H22 H 0.3760 0.6646 0.6619 0.066 Uiso 1 1 calc R
C23 C 0.5013(3) 0.7673(2) 0.66389(12) 0.0493(7) Uani 1 1 d .
C24 C 0.6070(3) 0.8065(2) 0.63377(13) 0.0542(7) Uani 1 1 d .
H24 H 0.6442 0.8577 0.6455 0.065 Uiso 1 1 calc R
C25 C 0.6562(3) 0.76902(19) 0.58679(13) 0.0516(7) Uani 1 1 d .
H25 H 0.7272 0.7958 0.5672 0.062 Uiso 1 1 calc R
C26 C 0.4519(4) 0.8060(3) 0.71648(14) 0.0626(9) Uani 1 1 d .
C27 C 0.3304(5) 0.7673(3) 0.74566(19) 0.0906(14) Uani 1 1 d .
H27A H 0.3568 0.7127 0.7594 0.136 Uiso 1 1 calc R
H27B H 0.2532 0.7613 0.7207 0.136 Uiso 1 1 calc R
H27C H 0.3031 0.8029 0.7757 0.136 Uiso 1 1 calc R

loop_
_atom_site_aniso_label
_atom_site_aniso_U_11
_atom_site_aniso_U_22
_atom_site_aniso_U_33
_atom_site_aniso_U_23
_atom_site_aniso_U_13
_atom_site_aniso_U_12
Co1 0.03158(16) 0.04046(19) 0.0492(2) -0.00183(17) -0.00121(15) -0.00275(14)
N1 0.0365(11) 0.0435(13) 0.0576(15) 0.0024(11) -0.0073(10) -0.0043(9)
C1 0.0379(13) 0.0387(13) 0.0394(14) 0.0037(11) -0.0020(11) 0.0050(11)
S1 0.0419(3) 0.0472(4) 0.0687(5) 0.0058(4) -0.0173(3) -0.0068(3)
N2 0.0337(11) 0.0481(13) 0.0664(16) 0.0011(12) -0.0048(11) -0.0068(10)
C2 0.0397(13) 0.0353(14) 0.0523(16) 0.0038(12) 0.0019(12) 0.0010(10)
S2 0.0430(4) 0.0484(4) 0.0717(5) 0.0116(4) -0.0179(3) -0.0074(3)
N11 0.0412(11) 0.0467(13) 0.0499(13) -0.0014(11) -0.0014(10) 0.0037(10)
O11 0.117(3) 0.133(3) 0.096(2) -0.043(2) -0.0068(19) 0.063(2)
C11 0.0464(15) 0.0617(19) 0.0538(17) 0.0014(15) -0.0042(14) 0.0109(14)
C12 0.0459(16) 0.065(2) 0.0499(16) -0.0007(15) -0.0054(12) 0.0073(14)
C13 0.0479(16) 0.0509(17) 0.0554(17) -0.0034(14) 0.0026(14) 0.0001(13)
C14 0.0491(16) 0.0574(19) 0.064(2) -0.0029(16) 0.0030(15) 0.0136(14)
C15 0.0427(15) 0.0610(19) 0.0544(18) -0.0006(15) -0.0044(13) 0.0107(13)
C16 0.062(2) 0.072(2) 0.069(2) -0.0171(19) 0.0038(17) 0.0050(18)
C17 0.087(3) 0.103(3) 0.063(2) -0.022(2) -0.002(2) 0.008(2)
N21 0.0409(11) 0.0434(13) 0.0493(13) -0.0008(10) -0.0007(10) -0.0039(10)
O21 0.0736(17) 0.100(2) 0.0758(18) -0.0352(16) -0.0071(14) 0.0097(15)
C21 0.0491(16) 0.0497(17) 0.0551(17) -0.0010(14) 0.0020(13) -0.0097(13)
C22 0.0496(17) 0.060(2) 0.0557(18) 0.0019(15) 0.0069(14) -0.0046(14)
C23 0.0451(15) 0.0554(18) 0.0474(16) -0.0007(14) -0.0055(12) 0.0085(13)
C24 0.0555(17) 0.0502(17) 0.0568(19) -0.0070(14) -0.0053(14) -0.0033(14)
C25 0.0522(16) 0.0475(17) 0.0551(17) -0.0021(14) 0.0013(13) -0.0095(13)
C26 0.0596(19) 0.071(2) 0.057(2) -0.0034(18) -0.0034(16) 0.0219(17)
C27 0.100(3) 0.086(3) 0.086(3) -0.001(2) 0.039(2) 0.020(2)

loop_
_atom_type_symbol
_atom_type_description
_atom_type_scat_dispersion_real
_atom_type_scat_dispersion_imag
_atom_type_scat_source
C C 0.0033 0.0016 'International Tables Vol C Tables 4.2.6.8 and 6.1.1.4'
H H 0.0000 0.0000 'International Tables Vol C Tables 4.2.6.8 and 6.1.1.4'
N N 0.0061 0.0033 'International Tables Vol C Tables 4.2.6.8 and 6.1.1.4'
O O 0.0106 0.0060 'International Tables Vol C Tables 4.2.6.8 and 6.1.1.4'
S S 0.1246 0.1234 'International Tables Vol C Tables 4.2.6.8 and 6.1.1.4'
Co Co 0.3494 0.9721 'International Tables Vol C Tables 4.2.6.8 and 6.1.1.4'

loop_
_geom_angle_atom_site_label_1
_geom_angle_atom_site_label_2
_geom_angle_atom_site_label_3
_geom_angle
_geom_angle_site_symmetry_1
_geom_angle_site_symmetry_3
N1 Co1 N2 175.48(10) 5_666 .
N1 Co1 N21 89.02(9) 5_666 .
N2 Co1 N21 91.48(10) . .
N1 Co1 N11 87.27(10) 5_666 .
N2 Co1 N11 92.15(10) . .
N21 Co1 N11 176.18(9) . .
N1 Co1 S2 92.63(7) 5_666 4_466
N2 Co1 S2 91.86(8) . 4_466
N21 Co1 S2 90.37(7) . 4_466
N11 Co1 S2 90.69(7) . 4_466
N1 Co1 S1 92.22(7) 5_666 .
N2 Co1 S1 83.30(7) . .
N21 Co1 S1 88.32(7) . .
N11 Co1 S1 90.93(7) . .
S2 Co1 S1 174.95(3) 4_466 .
C1 N1 Co1 165.0(2) . 5_666
N1 C1 S1 178.9(3) . .
C1 S1 Co1 100.34(9) . .
C2 N2 Co1 171.5(3) . .
N2 C2 S2 178.9(3) . .
C2 S2 Co1 99.89(10) . 4_566
C11 N11 C15 116.9(3) . .
C11 N11 Co1 120.15(19) . .
C15 N11 Co1 122.8(2) . .
N11 C11 C12 123.6(3) . .
C11 C12 C13 119.1(3) . .
C14 C13 C12 117.8(3) . .
C14 C13 C16 120.1(3) . .
C12 C13 C16 122.1(3) . .
C15 C14 C13 119.5(3) . .
N11 C15 C14 123.1(3) . .
O11 C16 C17 121.6(4) . .
O11 C16 C13 118.7(4) . .
C17 C16 C13 119.7(3) . .
C21 N21 C25 117.4(3) . .
C21 N21 Co1 121.4(2) . .
C25 N21 Co1 121.2(2) . .
N21 C21 C22 123.2(3) . .
C21 C22 C23 119.7(3) . .
C22 C23 C24 117.2(3) . .
C22 C23 C26 122.9(3) . .
C24 C23 C26 119.8(3) . .
C25 C24 C23 119.7(3) . .
N21 C25 C24 122.7(3) . .
O21 C26 C27 121.8(4) . .
O21 C26 C23 119.2(3) . .
C27 C26 C23 119.0(4) . .

loop_
_geom_bond_atom_site_label_1
_geom_bond_atom_site_label_2
_geom_bond_distance
_geom_bond_site_symmetry_2
Co1 N1 2.064(2) 5_666
Co1 N2 2.065(2) .
Co1 N21 2.147(2) .
Co1 N11 2.174(2) .
Co1 S2 2.5717(9) 4_466
Co1 S1 2.6472(9) .
N1 C1 1.150(3) .
N1 Co1 2.064(2) 5_666
C1 S1 1.638(3) .
N2 C2 1.149(3) .
C2 S2 1.644(3) .
S2 Co1 2.5717(9) 4_566
N11 C11 1.337(4) .
N11 C15 1.338(4) .
O11 C16 1.202(5) .
C11 C12 1.372(4) .
C12 C13 1.382(4) .
C13 C14 1.380(4) .
C13 C16 1.510(5) .
C14 C15 1.375(4) .
C16 C17 1.487(5) .
N21 C21 1.337(4) .
N21 C25 1.343(4) .
O21 C26 1.213(5) .
C21 C22 1.369(4) .
C22 C23 1.383(4) .
C23 C24 1.392(4) .
C23 C26 1.496(5) .
C24 C25 1.372(4) .
C26 C27 1.491(6) .
